data_1573575
loop_
_publ_author_name
'Rodriguez-Lugo, Rafael Emilio'
'Sander, Joan'
'Dietzmann, Simon'
'Rittner, Thomas'
'Rueckel, Jannes'
'Landaeta, Vanessa R.'
'Park, Jiyong'
'Nuernberger, Patrick'
'Baik, Mu-Hyun'
'Wolf, Robert'

_publ_section_title
;
 Mechanistic Insights into the Visible-Light-Driven O--Arylation of
 Carboxylic Acids Catalyzed by Xanthine-Based Nickel Complexes
;
_journal_name_full 'Chemical Science'
_journal_paper_doi 10.1039/D4SC04257C
_journal_year 2025
_chemical_formula_moiety 'C17 H14 N6 O2'
_chemical_formula_sum 'C17 H14 N6 O2'
_chemical_formula_weight 334.34
_space_group_crystal_system triclinic
_space_group_IT_number 2
_space_group_name_Hall '-P 1'
_space_group_name_H-M_alt 'P -1'
_atom_sites_solution_hydrogens geom
_audit_creation_date 2023-05-17
_audit_creation_method
;
Olex2 1.3
(compiled 2020.11.12 svn.r5f609507 for OlexSys, GUI svn.r6272)
;
_audit_update_record
;
2024-05-10 deposited with the CCDC.	2025-01-02 downloaded from the CCDC.
;
_cell_angle_alpha 84.188(4)
_cell_angle_beta 74.575(5)
_cell_angle_gamma 88.159(4)
_cell_formula_units_Z 2
_cell_length_a 6.6161(4)
_cell_length_b 11.0537(6)
_cell_length_c 11.1219(6)
_cell_measurement_reflns_used 4476
_cell_measurement_temperature 123.01(10)
_cell_measurement_theta_max 66.1790
_cell_measurement_theta_min 5.4620
_cell_volume 780.03(8)
_computing_cell_refinement 'CrysAlisPro 1.171.41.89a (Rigaku OD, 2020)'
_computing_data_collection 'CrysAlisPro 1.171.41.89a (Rigaku OD, 2020)'
_computing_data_reduction 'CrysAlisPro 1.171.41.89a (Rigaku OD, 2020)'
_computing_molecular_graphics 'Olex2 1.3 (Dolomanov et al., 2009)'
_computing_publication_material 'Olex2 1.3 (Dolomanov et al., 2009)'
_computing_structure_refinement 'SHELXL 2018/3 (Sheldrick, 2015)'
_computing_structure_solution 'SHELXT 2018/2 (Sheldrick, 2018)'
_diffrn_ambient_temperature 123.15
_diffrn_detector_area_resol_mean 4.2047
_diffrn_detector_type TitanS2
_diffrn_measured_fraction_theta_full 0.990
_diffrn_measured_fraction_theta_max 0.990
_diffrn_measurement_details
;
List of Runs (angles in degrees, time in seconds):

  # Type    Start    End  Width  t~exp~   \w     \q     \k     \f   Frames
#--------------------------------------------------------------------------
  1  \w    -74.00 -49.00   1.00    4.00    --  -42.98 108.00-139.00   25
  2  \w      2.00  77.00   1.00    4.00    --   42.98-108.00 123.00   75
  3  \w     96.00 121.00   1.00   16.00    --   86.50 108.00-139.00   25
  4  \w     21.00  46.00   1.00   16.00    --   86.50-108.00 123.00   25
  5  \w    -85.00 -60.00   1.00   16.00    --  -90.00 108.00-139.00   25
  6  \w   -142.00-116.00   1.00   16.00    --  -90.00-108.00 123.00   26
  7  \w     29.00 111.00   1.00    4.00    --   42.98  57.00 -90.00   82
  8  \w     34.00 111.00   1.00    4.00    --   42.98  37.00-150.00   77
  9  \w     19.00  46.00   1.00   16.00    --   86.50 -30.00  90.00   27
 10  \w     71.00 111.00   1.00   16.00    --   86.50 -30.00  90.00   40
 11  \w    -98.00 -72.00   1.00   16.00    --  -90.00 -30.00  90.00   26
 12  \w   -111.00 -84.00   1.00   16.00    --  -90.00  61.00-120.00   27
 13  \w   -138.00-112.00   1.00   16.00    --  -90.00 -30.00  90.00   26
 14  \w   -105.00 -80.00   1.00   16.00    --  -90.00  89.00  -8.01   25
 15  \w    -88.00 -57.00   1.00   16.00    --  -90.00 125.00   0.00   31
 16  \w    -34.00  -8.00   1.00   16.00    --  -90.00  89.00  -8.01   26
 17  \w   -104.00 -79.00   1.00   16.00    --  -90.00  15.00   0.00   25
 18  \w   -103.00 -57.00   1.00   16.00    --  -90.00 125.00  60.00   46
 19  \w   -147.00-105.00   1.00   16.00    --  -90.00 -77.00-150.00   42
 20  \w    -56.00 -28.00   1.00   16.00    --  -90.00 125.00 120.00   28
 21  \w   -149.00-123.00   1.00   16.00    --  -90.00 -61.00  60.00   26
 22  \w   -139.00-113.00   1.00   16.00    --  -90.00 -45.00-120.00   26
 23  \w   -112.00 -50.00   1.00   16.00    --  -90.00 125.00 -30.00   62
 24  \w   -146.00-107.00   1.00   16.00    --  -90.00 -77.00-180.00   39
 25  \w   -114.00 -69.00   1.00   16.00    --  -90.00  77.00-150.00   45
 26  \w   -160.00-114.00   1.00   16.00    --  -90.00 -77.00 150.00   46
 27  \w   -145.00 -77.00   1.00   16.00    --  -90.00 -45.00  90.00   68
 28  \w   -116.00 -82.00   1.00   16.00    --  -90.00  61.00  30.00   34
 29  \w   -164.00-111.00   1.00   16.00    --  -90.00-125.00 150.00   53
 30  \w    -73.00 -47.00   1.00   16.00    --  -90.00  61.00-120.00   26
 31  \w   -112.00 -41.00   1.00   16.00    --  -90.00 125.00  30.00   71
 32  \w   -113.00 -65.00   1.00   16.00    --  -90.00  61.00 -90.00   48
 33  \w    -89.00 -64.00   1.00   16.00    --  -90.00 -61.00   0.00   25
 34  \w   -117.00 -63.00   1.00   16.00    --  -90.00 -30.00-180.00   54
 35  \w    -92.00 -64.00   1.00   16.00    --  -90.00 125.00 -60.00   28
 36  \w   -102.00 -53.00   1.00   16.00    --  -90.00 114.00-166.81   49
 37  \w   -161.00-121.00   1.00   16.00    --  -90.00-125.00-180.00   40
 38  \w   -140.00-115.00   1.00   16.00    --  -90.00 -30.00 120.00   25
 39  \w   -117.00 -92.00   1.00   16.00    --  -90.00  77.00 120.00   25
 40  \w   -116.00 -22.00   1.00   16.00    --  -90.00  30.00  90.00   94
;
_diffrn_measurement_device 'four-circle diffractometer'
_diffrn_measurement_device_type 'SuperNova, Dualflex, TitanS2'
_diffrn_measurement_method '\w scans'
_diffrn_radiation_type CuK\a
_diffrn_radiation_wavelength 1.54184
_diffrn_reflns_av_R_equivalents 0.0379
_diffrn_reflns_av_unetI/netI 0.0292
_diffrn_reflns_Laue_measured_fraction_full 0.990
_diffrn_reflns_Laue_measured_fraction_max 0.990
_diffrn_reflns_limit_h_max 7
_diffrn_reflns_limit_h_min -6
_diffrn_reflns_limit_k_max 12
_diffrn_reflns_limit_k_min -13
_diffrn_reflns_limit_l_max 13
_diffrn_reflns_limit_l_min -13
_diffrn_reflns_number 8636
_diffrn_reflns_point_group_measured_fraction_full 0.990
_diffrn_reflns_point_group_measured_fraction_max 0.990
_diffrn_reflns_theta_full 66.700
_diffrn_reflns_theta_max 66.700
_diffrn_reflns_theta_min 4.020
_exptl_absorpt_coefficient_mu 0.816
_exptl_absorpt_correction_T_max 1.00000
_exptl_absorpt_correction_T_min 0.73015
_exptl_absorpt_correction_type multi-scan
_exptl_absorpt_process_details
;
CrysAlisPro 1.171.41.89a (Rigaku Oxford Diffraction, 2020)
Empirical absorption correction using spherical harmonics,
implemented in SCALE3 ABSPACK scaling algorithm.
;
_exptl_crystal_colour 'clear light colourless'
_exptl_crystal_colour_lustre clear
_exptl_crystal_colour_modifier light
_exptl_crystal_colour_primary colourless
_exptl_crystal_density_diffrn 1.423
_exptl_crystal_description block
_exptl_crystal_F_000 348
_exptl_crystal_size_max 0.244
_exptl_crystal_size_mid 0.178
_exptl_crystal_size_min 0.122
_refine_diff_density_max 0.545
_refine_diff_density_min -0.337
_refine_diff_density_rms 0.102
_refine_ls_extinction_method none
_refine_ls_goodness_of_fit_ref 1.080
_refine_ls_hydrogen_treatment constr
_refine_ls_matrix_type full
_refine_ls_number_parameters 228
_refine_ls_number_reflns 2740
_refine_ls_number_restraints 0
_refine_ls_restrained_S_all 1.080
_refine_ls_R_factor_all 0.0776
_refine_ls_R_factor_gt 0.0704
_refine_ls_shift/su_max 0.000
_refine_ls_shift/su_mean 0.000
_refine_ls_structure_factor_coef Fsqd
_refine_ls_weighting_details 'w=1/[\s^2^(Fo^2^)+(0.1439P)^2^+0.4170P] where P=(Fo^2^+2Fc^2^)/3'
_refine_ls_weighting_scheme calc
_refine_ls_wR_factor_gt 0.1998
_refine_ls_wR_factor_ref 0.2104
_reflns_Friedel_coverage 0.000
_reflns_number_gt 2363
_reflns_number_total 2740
_reflns_threshold_expression 'I > 2\s(I)'
_cod_data_source_file d4sc04257c2.cif
_cod_data_source_block sdx61_sd1
_cod_database_code 1573575
_shelx_shelxl_version_number 2018/3
_shelx_space_group_comment
;
The symmetry employed for this shelxl refinement is uniquely defined
by the following loop, which should always be used as a source of
symmetry information in preference to the above space-group names.
They are only intended as comments.
;
_olex2_refinement_description
;
1. Fixed Uiso
 At 1.2 times of:
  All C(H) groups
 At 1.5 times of:
  All C(H,H,H) groups
2.a Aromatic/amide H refined with riding coordinates:
 C00G(H00G), C00H(H00H), C00I(H00I), C00J(H00J), C00L(H00L), C00M(H00M),
 C00N(H00N), C00O(H00O)
2.b Idealised Me refined as rotating group:
 C00K(H00A,H00B,H00C), C00P(H00D,H00E,H00F)
;
_olex2_submission_special_instructions 'No special instructions were received'
_oxdiff_exptl_absorpt_empirical_details
;
Empirical correction (ABSPACK) includes:
- Absorption correction using spherical harmonics
- Frame scaling
;

loop_
_space_group_symop_operation_xyz
'x, y, z'
'-x, -y, -z'

loop_
_atom_site_label
_atom_site_type_symbol
_atom_site_fract_x
_atom_site_fract_y
_atom_site_fract_z
_atom_site_U_iso_or_equiv
_atom_site_adp_type
_atom_site_occupancy
_atom_site_site_symmetry_order
_atom_site_calc_flag
_atom_site_refinement_flags_posn
_atom_site_refinement_flags_adp
_atom_site_refinement_flags_occupancy
_atom_site_disorder_assembly
_atom_site_disorder_group
O001 O 0.7171(3) 0.07498(16) 0.54415(16) 0.0318(5) Uani 1 1 d . . . . .
O002 O 0.9217(3) 0.18501(18) 0.12091(16) 0.0338(5) Uani 1 1 d . . . . .
N003 N 0.7084(3) 0.34940(18) 0.57426(18) 0.0218(5) Uani 1 1 d . . . . .
N004 N 0.7885(3) 0.48376(18) 0.40316(19) 0.0230(5) Uani 1 1 d . . . . .
N005 N 0.8567(3) 0.33783(19) 0.24872(19) 0.0254(5) Uani 1 1 d . . . . .
N006 N 0.6406(3) 0.5517(2) 0.7284(2) 0.0282(5) Uani 1 1 d . . . . .
N007 N 0.8139(3) 0.13220(19) 0.33317(19) 0.0250(5) Uani 1 1 d . . . . .
N008 N 0.8276(3) 0.2609(2) 0.7424(2) 0.0317(5) Uani 1 1 d . . . . .
C009 C 0.7083(3) 0.5730(2) 0.6035(2) 0.0238(6) Uani 1 1 d . . . . .
C00A C 0.7997(3) 0.3690(2) 0.3693(2) 0.0219(5) Uani 1 1 d . . . . .
C00B C 0.7517(3) 0.2843(2) 0.4703(2) 0.0216(5) Uani 1 1 d . . . . .
C00C C 0.6623(4) 0.2933(2) 0.7021(2) 0.0224(5) Uani 1 1 d . . . . .
C00D C 0.7344(3) 0.4693(2) 0.5284(2) 0.0222(5) Uani 1 1 d . . . . .
C00E C 0.7561(4) 0.1569(2) 0.4587(2) 0.0239(5) Uani 1 1 d . . . . .
C00F C 0.8681(4) 0.2165(2) 0.2269(2) 0.0255(6) Uani 1 1 d . . . . .
C00G C 0.7540(4) 0.6895(2) 0.5414(2) 0.0262(6) Uani 1 1 d . . . . .
H00G H 0.803413 0.700818 0.452624 0.031 Uiso 1 1 calc R U . . .
C00H C 0.4563(4) 0.2736(3) 0.7676(2) 0.0321(6) Uani 1 1 d . . . . .
H00H H 0.344129 0.300456 0.732886 0.039 Uiso 1 1 calc R U . . .
C00I C 0.6167(4) 0.6485(2) 0.7939(3) 0.0318(6) Uani 1 1 d . . . . .
H00I H 0.569625 0.635174 0.882602 0.038 Uiso 1 1 calc R U . . .
C00J C 0.6564(4) 0.7670(2) 0.7405(3) 0.0316(6) Uani 1 1 d . . . . .
H00J H 0.636297 0.832690 0.791477 0.038 Uiso 1 1 calc R U . . .
C00K C 0.9093(4) 0.4317(3) 0.1433(2) 0.0330(6) Uani 1 1 d . . . . .
H00A H 0.781925 0.476221 0.136171 0.050 Uiso 1 1 calc R U . . .
H00B H 0.971085 0.393635 0.065911 0.050 Uiso 1 1 calc R U . . .
H00C H 1.010260 0.488134 0.157191 0.050 Uiso 1 1 calc R U . . .
C00L C 0.5913(5) 0.1757(3) 0.9308(2) 0.0393(7) Uani 1 1 d . . . . .
H00L H 0.571877 0.131596 1.010872 0.047 Uiso 1 1 calc R U . . .
C00M C 0.7256(4) 0.7877(2) 0.6119(3) 0.0305(6) Uani 1 1 d . . . . .
H00M H 0.753345 0.867992 0.572471 0.037 Uiso 1 1 calc R U . . .
C00N C 0.4202(5) 0.2129(3) 0.8865(3) 0.0389(7) Uani 1 1 d . . . . .
H00N H 0.281377 0.197103 0.936479 0.047 Uiso 1 1 calc R U . . .
C00O C 0.7893(5) 0.2037(3) 0.8574(3) 0.0399(7) Uani 1 1 d . . . . .
H00O H 0.905095 0.180941 0.890342 0.048 Uiso 1 1 calc R U . . .
C00P C 0.8216(5) 0.0029(2) 0.3114(3) 0.0361(7) Uani 1 1 d . . . . .
H00D H 0.935477 -0.037605 0.341323 0.054 Uiso 1 1 calc R U . . .
H00E H 0.846427 -0.004430 0.221541 0.054 Uiso 1 1 calc R U . . .
H00F H 0.687916 -0.035532 0.356831 0.054 Uiso 1 1 calc R U . . .

loop_
_atom_site_aniso_label
_atom_site_aniso_U_11
_atom_site_aniso_U_22
_atom_site_aniso_U_33
_atom_site_aniso_U_23
_atom_site_aniso_U_13
_atom_site_aniso_U_12
O001 0.0485(11) 0.0199(9) 0.0237(9) -0.0004(7) -0.0045(8) -0.0001(8)
O002 0.0431(11) 0.0372(11) 0.0205(9) -0.0086(8) -0.0053(8) 0.0028(8)
N003 0.0268(10) 0.0180(10) 0.0194(10) -0.0023(8) -0.0042(8) 0.0018(8)
N004 0.0245(10) 0.0198(11) 0.0234(10) 0.0005(8) -0.0052(8) 0.0014(8)
N005 0.0293(11) 0.0258(11) 0.0194(10) 0.0001(8) -0.0047(8) 0.0009(8)
N006 0.0303(11) 0.0245(12) 0.0289(11) -0.0036(9) -0.0061(9) 0.0002(9)
N007 0.0303(11) 0.0225(11) 0.0217(11) -0.0043(8) -0.0054(8) 0.0011(8)
N008 0.0349(12) 0.0349(13) 0.0242(11) -0.0037(9) -0.0065(9) 0.0088(9)
C009 0.0212(11) 0.0236(13) 0.0265(12) -0.0035(10) -0.0058(9) 0.0025(9)
C00A 0.0204(11) 0.0244(13) 0.0206(12) -0.0016(9) -0.0051(9) 0.0015(9)
C00B 0.0225(11) 0.0216(13) 0.0200(11) -0.0027(9) -0.0044(9) 0.0015(9)
C00C 0.0298(12) 0.0161(11) 0.0204(12) -0.0050(9) -0.0043(9) 0.0027(9)
C00D 0.0217(11) 0.0196(13) 0.0243(12) 0.0013(9) -0.0057(9) 0.0005(9)
C00E 0.0249(12) 0.0248(13) 0.0213(12) -0.0028(10) -0.0052(9) 0.0017(9)
C00F 0.0264(12) 0.0297(14) 0.0200(12) -0.0025(10) -0.0057(9) 0.0015(10)
C00G 0.0272(12) 0.0220(13) 0.0295(13) -0.0002(10) -0.0083(10) 0.0011(9)
C00H 0.0335(13) 0.0325(15) 0.0296(13) 0.0020(11) -0.0083(11) -0.0043(11)
C00I 0.0348(13) 0.0286(14) 0.0310(14) -0.0095(11) -0.0044(11) 0.0011(11)
C00J 0.0292(13) 0.0249(14) 0.0417(15) -0.0139(11) -0.0072(11) 0.0031(10)
C00K 0.0400(14) 0.0347(15) 0.0207(13) 0.0035(11) -0.0039(11) 0.0006(11)
C00L 0.0578(18) 0.0359(16) 0.0198(13) -0.0008(11) -0.0043(12) 0.0084(13)
C00M 0.0310(13) 0.0204(13) 0.0408(15) -0.0027(11) -0.0109(11) 0.0019(10)
C00N 0.0407(15) 0.0421(17) 0.0278(14) -0.0021(12) 0.0023(11) -0.0068(12)
C00O 0.0468(16) 0.0453(17) 0.0277(14) -0.0002(12) -0.0127(12) 0.0138(13)
C00P 0.0549(17) 0.0248(15) 0.0269(13) -0.0085(11) -0.0056(12) 0.0019(12)

loop_
_atom_type_symbol
_atom_type_description
_atom_type_scat_dispersion_real
_atom_type_scat_dispersion_imag
_atom_type_scat_source
C C 0.0181 0.0091 'International Tables Vol C Tables 4.2.6.8 and 6.1.1.4'
H H 0.0000 0.0000 'International Tables Vol C Tables 4.2.6.8 and 6.1.1.4'
N N 0.0311 0.0180 'International Tables Vol C Tables 4.2.6.8 and 6.1.1.4'
O O 0.0492 0.0322 'International Tables Vol C Tables 4.2.6.8 and 6.1.1.4'

loop_
_geom_angle_atom_site_label_1
_geom_angle_atom_site_label_2
_geom_angle_atom_site_label_3
_geom_angle
_geom_angle_site_symmetry_1
_geom_angle_site_symmetry_3
_geom_angle_publ_flag
C00B N003 C00C 123.64(19) . . ?
C00D N003 C00B 105.80(19) . . ?
C00D N003 C00C 130.4(2) . . ?
C00D N004 C00A 104.20(19) . . ?
C00A N005 C00F 119.7(2) . . ?
C00A N005 C00K 120.4(2) . . ?
C00F N005 C00K 119.9(2) . . ?
C00I N006 C009 116.7(2) . . ?
C00E N007 C00F 127.3(2) . . ?
C00E N007 C00P 115.8(2) . . ?
C00F N007 C00P 116.9(2) . . ?
C00C N008 C00O 116.0(2) . . ?
N006 C009 C00D 118.3(2) . . ?
N006 C009 C00G 123.3(2) . . ?
C00G C009 C00D 118.5(2) . . ?
N004 C00A N005 125.5(2) . . ?
N004 C00A C00B 112.2(2) . . ?
C00B C00A N005 122.3(2) . . ?
N003 C00B C00E 131.7(2) . . ?
C00A C00B N003 105.6(2) . . ?
C00A C00B C00E 122.7(2) . . ?
N008 C00C N003 115.0(2) . . ?
N008 C00C C00H 126.1(2) . . ?
C00H C00C N003 118.9(2) . . ?
N003 C00D C009 125.9(2) . . ?
N004 C00D N003 112.2(2) . . ?
N004 C00D C009 121.9(2) . . ?
O001 C00E N007 121.4(2) . . ?
O001 C00E C00B 126.9(2) . . ?
N007 C00E C00B 111.7(2) . . ?
O002 C00F N005 121.6(2) . . ?
O002 C00F N007 122.1(2) . . ?
N005 C00F N007 116.3(2) . . ?
C009 C00G H00G 120.7 . . ?
C00M C00G C009 118.6(2) . . ?
C00M C00G H00G 120.7 . . ?
C00C C00H H00H 121.6 . . ?
C00C C00H C00N 116.8(2) . . ?
C00N C00H H00H 121.6 . . ?
N006 C00I H00I 117.9 . . ?
N006 C00I C00J 124.1(3) . . ?
C00J C00I H00I 117.9 . . ?
C00I C00J H00J 120.7 . . ?
C00M C00J C00I 118.6(2) . . ?
C00M C00J H00J 120.7 . . ?
N005 C00K H00A 109.5 . . ?
N005 C00K H00B 109.5 . . ?
N005 C00K H00C 109.5 . . ?
H00A C00K H00B 109.5 . . ?
H00A C00K H00C 109.5 . . ?
H00B C00K H00C 109.5 . . ?
C00N C00L H00L 120.5 . . ?
C00O C00L H00L 120.5 . . ?
C00O C00L C00N 119.0(3) . . ?
C00G C00M H00M 120.6 . . ?
C00J C00M C00G 118.8(2) . . ?
C00J C00M H00M 120.6 . . ?
C00H C00N C00L 118.5(3) . . ?
C00H C00N H00N 120.8 . . ?
C00L C00N H00N 120.8 . . ?
N008 C00O C00L 123.5(3) . . ?
N008 C00O H00O 118.3 . . ?
C00L C00O H00O 118.3 . . ?
N007 C00P H00D 109.5 . . ?
N007 C00P H00E 109.5 . . ?
N007 C00P H00F 109.5 . . ?
H00D C00P H00E 109.5 . . ?
H00D C00P H00F 109.5 . . ?
H00E C00P H00F 109.5 . . ?

loop_
_geom_bond_atom_site_label_1
_geom_bond_atom_site_label_2
_geom_bond_distance
_geom_bond_site_symmetry_2
_geom_bond_publ_flag
O001 C00E 1.224(3) . ?
O002 C00F 1.221(3) . ?
N003 C00B 1.384(3) . ?
N003 C00C 1.450(3) . ?
N003 C00D 1.370(3) . ?
N004 C00A 1.354(3) . ?
N004 C00D 1.336(3) . ?
N005 C00A 1.369(3) . ?
N005 C00F 1.383(3) . ?
N005 C00K 1.460(3) . ?
N006 C009 1.339(3) . ?
N006 C00I 1.337(3) . ?
N007 C00E 1.399(3) . ?
N007 C00F 1.402(3) . ?
N007 C00P 1.471(3) . ?
N008 C00C 1.314(3) . ?
N008 C00O 1.333(4) . ?
C009 C00D 1.466(4) . ?
C009 C00G 1.401(4) . ?
C00A C00B 1.363(3) . ?
C00B C00E 1.426(4) . ?
C00C C00H 1.376(4) . ?
C00G H00G 0.9500 . ?
C00G C00M 1.382(4) . ?
C00H H00H 0.9500 . ?
C00H C00N 1.385(4) . ?
C00I H00I 0.9500 . ?
C00I C00J 1.386(4) . ?
C00J H00J 0.9500 . ?
C00J C00M 1.378(4) . ?
C00K H00A 0.9800 . ?
C00K H00B 0.9800 . ?
C00K H00C 0.9800 . ?
C00L H00L 0.9500 . ?
C00L C00N 1.385(4) . ?
C00L C00O 1.372(4) . ?
C00M H00M 0.9500 . ?
C00N H00N 0.9500 . ?
C00O H00O 0.9500 . ?
C00P H00D 0.9800 . ?
C00P H00E 0.9800 . ?
C00P H00F 0.9800 . ?

loop_
_geom_torsion_atom_site_label_1
_geom_torsion_atom_site_label_2
_geom_torsion_atom_site_label_3
_geom_torsion_atom_site_label_4
_geom_torsion
_geom_torsion_site_symmetry_1
_geom_torsion_site_symmetry_2
_geom_torsion_site_symmetry_3
_geom_torsion_site_symmetry_4
_geom_torsion_publ_flag
N003 C00B C00E O001 1.2(4) . . . . ?
N003 C00B C00E N007 -178.5(2) . . . . ?
N003 C00C C00H C00N 176.0(2) . . . . ?
N004 C00A C00B N003 -0.2(3) . . . . ?
N004 C00A C00B C00E -178.9(2) . . . . ?
N005 C00A C00B N003 178.4(2) . . . . ?
N005 C00A C00B C00E -0.3(4) . . . . ?
N006 C009 C00D N003 -4.4(3) . . . . ?
N006 C009 C00D N004 175.7(2) . . . . ?
N006 C009 C00G C00M -0.8(4) . . . . ?
N006 C00I C00J C00M -0.2(4) . . . . ?
N008 C00C C00H C00N -0.8(4) . . . . ?
C009 N006 C00I C00J 0.4(4) . . . . ?
C009 C00G C00M C00J 0.9(4) . . . . ?
C00A N004 C00D N003 -0.9(2) . . . . ?
C00A N004 C00D C009 179.0(2) . . . . ?
C00A N005 C00F O002 -178.8(2) . . . . ?
C00A N005 C00F N007 1.5(3) . . . . ?
C00A C00B C00E O001 179.4(2) . . . . ?
C00A C00B C00E N007 -0.2(3) . . . . ?
C00B N003 C00C N008 83.4(3) . . . . ?
C00B N003 C00C C00H -93.7(3) . . . . ?
C00B N003 C00D N004 0.7(2) . . . . ?
C00B N003 C00D C009 -179.2(2) . . . . ?
C00C N003 C00B C00A -176.1(2) . . . . ?
C00C N003 C00B C00E 2.4(4) . . . . ?
C00C N003 C00D N004 176.1(2) . . . . ?
C00C N003 C00D C009 -3.8(4) . . . . ?
C00C N008 C00O C00L 1.7(4) . . . . ?
C00C C00H C00N C00L -0.4(4) . . . . ?
C00D N003 C00B C00A -0.3(2) . . . . ?
C00D N003 C00B C00E 178.2(2) . . . . ?
C00D N003 C00C N008 -91.2(3) . . . . ?
C00D N003 C00C C00H 91.6(3) . . . . ?
C00D N004 C00A N005 -177.9(2) . . . . ?
C00D N004 C00A C00B 0.7(3) . . . . ?
C00D C009 C00G C00M 178.8(2) . . . . ?
C00E N007 C00F O002 178.0(2) . . . . ?
C00E N007 C00F N005 -2.2(4) . . . . ?
C00F N005 C00A N004 178.0(2) . . . . ?
C00F N005 C00A C00B -0.4(3) . . . . ?
C00F N007 C00E O001 -178.1(2) . . . . ?
C00F N007 C00E C00B 1.5(3) . . . . ?
C00G C009 C00D N003 176.0(2) . . . . ?
C00G C009 C00D N004 -3.9(3) . . . . ?
C00I N006 C009 C00D -179.4(2) . . . . ?
C00I N006 C009 C00G 0.2(3) . . . . ?
C00I C00J C00M C00G -0.4(4) . . . . ?
C00K N005 C00A N004 -0.8(4) . . . . ?
C00K N005 C00A C00B -179.2(2) . . . . ?
C00K N005 C00F O002 0.1(4) . . . . ?
C00K N005 C00F N007 -179.67(19) . . . . ?
C00N C00L C00O N008 -2.8(5) . . . . ?
C00O N008 C00C N003 -176.8(2) . . . . ?
C00O N008 C00C C00H 0.2(4) . . . . ?
C00O C00L C00N C00H 2.1(4) . . . . ?
C00P N007 C00E O001 0.8(3) . . . . ?
C00P N007 C00E C00B -179.6(2) . . . . ?
C00P N007 C00F O002 -0.8(4) . . . . ?
C00P N007 C00F N005 178.9(2) . . . . ?
